data_2242996
loop_
_publ_author_name
'Duangthongyou, Tanwawan'
'Rattanakam, Ramida'
'Chainok, Kittipong'
'Suramitr, Songwut'
'Tuntulani, Thawatchai'
'Wannalerse, Boontana'

_publ_section_title
;
 5-Methyl-1,3-phenylene bis[5-(dimethylamino)naphthalene-1-sulfonate]:
 crystal structure and DFT calculations
;
_journal_coeditor_code SJ5573
_journal_issue 7
_journal_name_full 'Acta Crystallographica Section E'
_journal_page_first 1079
_journal_page_last 1083
_journal_paper_doi 10.1107/S2056989019009058
_journal_volume 75
_journal_year 2019
_chemical_formula_iupac 'C31 H30 N2 O6 S2'
_chemical_formula_moiety 'C31 H30 N2 O6 S2'
_chemical_formula_sum 'C31 H30 N2 O6 S2'
_chemical_formula_weight 590.69
_chemical_name_systematic
;
5-Methyl-1,3-phenylene bis[5-(dimethylamino)naphthalene-1-sulfonate]
;
_space_group_crystal_system monoclinic
_space_group_IT_number 15
_space_group_name_Hall '-C 2yc'
_space_group_name_H-M_alt 'C 1 2/c 1'
_symmetry_space_group_name_Hall '-C 2yc'
_symmetry_space_group_name_H-M 'C 1 2/c 1'
_atom_sites_solution_hydrogens geom
_atom_sites_solution_primary direct
_audit_creation_method olex2
_cell_angle_alpha 90
_cell_angle_beta 114.8680(10)
_cell_angle_gamma 90
_cell_formula_units_Z 4
_cell_length_a 15.5072(6)
_cell_length_b 12.3504(5)
_cell_length_c 16.3017(5)
_cell_measurement_reflns_used 8490
_cell_measurement_temperature 296
_cell_measurement_theta_max 26.368
_cell_measurement_theta_min 3.009
_cell_volume 2832.62(18)
_computing_cell_refinement
;
SAINT (Bruker, 2013)
;
_computing_data_collection
;
APEX CCD (Bruker, 2013)
;
_computing_data_reduction
;
SAINT (Bruker, 2013)
;
_computing_molecular_graphics
;
<i>OLEX2</i> (Dolomanov <i>et al.</i>,  2009) and Mercury (Macrae <i>et
al.</i>, 2008)
;
_computing_publication_material
;
<i>OLEX2</i> (Dolomanov <i>et al.</i>,  2009)
;
_computing_structure_refinement
;
SHELXL2014 (Sheldrick, 2015b)
;
_computing_structure_solution
;
SHELXT (Sheldrick, 2015a)
;
_diffrn_ambient_temperature 296.0
_diffrn_measured_fraction_theta_full 0.982
_diffrn_measured_fraction_theta_max 0.979
_diffrn_measurement_device_type 'Bruker D8 QUEST CMOS'
_diffrn_measurement_method '\f and \w scans'
_diffrn_radiation_monochromator graphite
_diffrn_radiation_type MoK\a
_diffrn_radiation_wavelength 0.71073
_diffrn_reflns_av_R_equivalents 0.0245
_diffrn_reflns_av_unetI/netI 0.0154
_diffrn_reflns_limit_h_max 19
_diffrn_reflns_limit_h_min -19
_diffrn_reflns_limit_k_max 15
_diffrn_reflns_limit_k_min -15
_diffrn_reflns_limit_l_max 20
_diffrn_reflns_limit_l_min -20
_diffrn_reflns_number 18169
_diffrn_reflns_theta_full 25.000
_diffrn_reflns_theta_max 26.395
_diffrn_reflns_theta_min 3.008
_diffrn_source 'sealed tube'
_diffrn_standards_number 0
_exptl_absorpt_coefficient_mu 0.236
_exptl_absorpt_correction_T_max 0.7454
_exptl_absorpt_correction_T_min 0.7103
_exptl_absorpt_correction_type multi-scan
_exptl_absorpt_process_details
;
(SADABS; Bruker, 2014)
;
_exptl_crystal_colour 'light green'
_exptl_crystal_density_diffrn 1.385
_exptl_crystal_description block
_exptl_crystal_F_000 1240
_exptl_crystal_size_max 0.44
_exptl_crystal_size_mid 0.44
_exptl_crystal_size_min 0.4
_refine_diff_density_max 0.229
_refine_diff_density_min -0.331
_refine_ls_extinction_method none
_refine_ls_goodness_of_fit_ref 1.036
_refine_ls_hydrogen_treatment constr
_refine_ls_matrix_type full
_refine_ls_number_parameters 190
_refine_ls_number_reflns 2857
_refine_ls_number_restraints 0
_refine_ls_restrained_S_all 1.036
_refine_ls_R_factor_all 0.0440
_refine_ls_R_factor_gt 0.0368
_refine_ls_shift/su_max 0.000
_refine_ls_shift/su_mean 0.000
_refine_ls_structure_factor_coef Fsqd
_refine_ls_weighting_details 'w=1/[\s^2^(Fo^2^)+(0.0573P)^2^+1.5124P] where P=(Fo^2^+2Fc^2^)/3'
_refine_ls_weighting_scheme calc
_refine_ls_wR_factor_gt 0.1007
_refine_ls_wR_factor_ref 0.1059
_reflns_number_gt 2437
_reflns_number_total 2857
_reflns_threshold_expression 'I > 2\s(I)'
_cod_data_source_file sj5573sup1.cif
_cod_data_source_block I
_cod_database_code 2242996
_shelx_space_group_comment
;
The symmetry employed for this shelxl refinement is uniquely defined
by the following loop, which should always be used as a source of
symmetry information in preference to the above space-group names.
They are only intended as comments.
;
_shelx_estimated_absorpt_t_min 0.903
_shelx_estimated_absorpt_t_max 0.911

loop_
_space_group_symop_operation_xyz
'x, y, z'
'-x, y, -z+1/2'
'x+1/2, y+1/2, z'
'-x+1/2, y+1/2, -z+1/2'
'-x, -y, -z'
'x, -y, z-1/2'
'-x+1/2, -y+1/2, -z'
'x+1/2, -y+1/2, z-1/2'

loop_
_atom_site_type_symbol
_atom_site_label
_atom_site_fract_x
_atom_site_fract_y
_atom_site_fract_z
_atom_site_U_iso_or_equiv
_atom_site_adp_type
_atom_site_calc_flag
_atom_site_occupancy
_atom_site_disorder_assembly
_atom_site_disorder_group
S S1 0.24891(3) 0.59066(4) 0.67336(3) 0.04868(15) Uani d 1 . .
O O1 0.35036(8) 0.59425(9) 0.75828(7) 0.0458(3) Uani d 1 . .
O O2 0.21860(9) 0.69851(11) 0.64561(10) 0.0632(4) Uani d 1 . .
O O3 0.19426(9) 0.52398(12) 0.70474(10) 0.0675(4) Uani d 1 . .
N N1 0.43181(10) 0.25203(12) 0.48853(10) 0.0535(4) Uani d 1 . .
C C6 0.27383(10) 0.52632(13) 0.58976(11) 0.0424(4) Uani d 1 . .
C C7 0.25296(12) 0.58335(13) 0.51133(12) 0.0483(4) Uani d 1 . .
H H7 0.2260 0.6519 0.5041 0.058 Uiso calc 1 . .
C C8 0.27244(12) 0.53779(15) 0.44241(12) 0.0526(4) Uani d 1 . .
H H8 0.2545 0.5739 0.3876 0.063 Uiso calc 1 . .
C C9 0.31748(12) 0.44083(14) 0.45540(11) 0.0473(4) Uani d 1 . .
H H9 0.3316 0.4125 0.4096 0.057 Uiso calc 1 . .
C C10 0.34350(10) 0.38180(12) 0.53666(10) 0.0400(3) Uani d 1 . .
C C11 0.39393(11) 0.28115(13) 0.55059(11) 0.0458(4) Uani d 1 . .
C C12 0.40220(13) 0.21854(14) 0.62272(14) 0.0586(5) Uani d 1 . .
H H12 0.4305 0.1507 0.6302 0.070 Uiso calc 1 . .
C C13 0.36883(15) 0.25495(16) 0.68541(14) 0.0644(5) Uani d 1 . .
H H13 0.3740 0.2096 0.7328 0.077 Uiso calc 1 . .
C C14 0.32938(13) 0.35391(15) 0.67920(12) 0.0532(4) Uani d 1 . .
H H14 0.3114 0.3778 0.7238 0.064 Uiso calc 1 . .
C C15 0.31559(10) 0.42115(12) 0.60409(10) 0.0405(3) Uani d 1 . .
C C16 0.51087(14) 0.32132(16) 0.49436(14) 0.0616(5) Uani d 1 . .
H H16A 0.4915 0.3958 0.4888 0.092 Uiso calc 1 . .
H H16B 0.5289 0.3032 0.4465 0.092 Uiso calc 1 . .
H H16C 0.5640 0.3103 0.5516 0.092 Uiso calc 1 . .
C C17 0.45713(16) 0.13831(16) 0.48903(16) 0.0728(6) Uani d 1 . .
H H17A 0.5091 0.1212 0.5457 0.109 Uiso calc 1 . .
H H17B 0.4755 0.1250 0.4406 0.109 Uiso calc 1 . .
H H17C 0.4034 0.0939 0.4812 0.109 Uiso calc 1 . .
C C4 0.42508(10) 0.65401(13) 0.75150(10) 0.0400(3) Uani d 1 . .
C C3 0.42371(11) 0.76504(14) 0.75244(11) 0.0459(4) Uani d 1 . .
H H3 0.3723 0.8016 0.7547 0.055 Uiso calc 1 . .
C C2 0.5000 0.82262(19) 0.7500 0.0490(5) Uani d 1 . .
C C5 0.5000 0.59523(18) 0.7500 0.0398(5) Uani d 1 . .
H H5 0.5000 0.5199 0.7500 0.048 Uiso calc 1 . .
C C1 0.5000 0.9447(2) 0.7500 0.0765(9) Uani d 1 . .
H H1A 0.4591 0.9706 0.6908 0.115 Uiso calc 0.5 A -1
H H1B 0.5635 0.9706 0.7663 0.115 Uiso calc 0.5 A -1
H H1C 0.4774 0.9706 0.7929 0.115 Uiso calc 0.5 A -1

loop_
_atom_site_aniso_label
_atom_site_aniso_U_11
_atom_site_aniso_U_22
_atom_site_aniso_U_33
_atom_site_aniso_U_12
_atom_site_aniso_U_13
_atom_site_aniso_U_23
S1 0.0324(2) 0.0582(3) 0.0573(3) -0.00268(16) 0.02067(19) -0.00729(18)
O1 0.0378(6) 0.0558(7) 0.0467(6) -0.0065(5) 0.0208(5) -0.0008(5)
O2 0.0455(6) 0.0600(8) 0.0765(9) 0.0133(6) 0.0182(6) -0.0078(6)
O3 0.0482(7) 0.0864(10) 0.0816(9) -0.0191(7) 0.0407(7) -0.0157(7)
N1 0.0461(8) 0.0486(8) 0.0618(9) 0.0003(6) 0.0189(7) -0.0103(7)
C6 0.0325(7) 0.0458(9) 0.0473(9) -0.0036(6) 0.0153(6) -0.0010(7)
C7 0.0429(8) 0.0426(9) 0.0548(10) 0.0020(7) 0.0158(8) 0.0066(7)
C8 0.0509(9) 0.0554(10) 0.0452(9) 0.0027(8) 0.0142(8) 0.0142(7)
C9 0.0451(9) 0.0538(10) 0.0411(8) -0.0015(7) 0.0163(7) 0.0013(7)
C10 0.0336(7) 0.0395(8) 0.0423(8) -0.0059(6) 0.0114(6) 0.0000(6)
C11 0.0375(8) 0.0397(8) 0.0531(9) -0.0052(6) 0.0121(7) -0.0032(7)
C12 0.0564(10) 0.0414(9) 0.0743(13) 0.0032(8) 0.0241(10) 0.0119(8)
C13 0.0662(12) 0.0583(11) 0.0700(12) -0.0002(9) 0.0300(10) 0.0265(10)
C14 0.0517(10) 0.0575(11) 0.0545(10) -0.0016(8) 0.0264(8) 0.0113(8)
C15 0.0336(7) 0.0425(8) 0.0433(8) -0.0062(6) 0.0141(6) 0.0029(6)
C16 0.0507(10) 0.0686(12) 0.0671(12) 0.0000(9) 0.0263(9) -0.0005(9)
C17 0.0682(13) 0.0544(11) 0.0892(15) 0.0032(10) 0.0266(12) -0.0176(10)
C4 0.0332(7) 0.0499(9) 0.0360(8) -0.0049(6) 0.0136(6) -0.0008(6)
C3 0.0373(8) 0.0487(9) 0.0518(9) 0.0027(6) 0.0186(7) -0.0020(7)
C2 0.0446(12) 0.0440(12) 0.0577(14) 0.000 0.0208(11) 0.000
C5 0.0372(10) 0.0432(12) 0.0363(11) 0.000 0.0129(9) 0.000
C1 0.0671(18) 0.0455(15) 0.124(3) 0.000 0.0475(19) 0.000

loop_
_atom_type_symbol
_atom_type_description
_atom_type_scat_dispersion_real
_atom_type_scat_dispersion_imag
_atom_type_scat_source
C C 0.0033 0.0016 'International Tables Vol C Tables 4.2.6.8 and 6.1.1.4'
H H 0.0000 0.0000 'International Tables Vol C Tables 4.2.6.8 and 6.1.1.4'
N N 0.0061 0.0033 'International Tables Vol C Tables 4.2.6.8 and 6.1.1.4'
O O 0.0106 0.0060 'International Tables Vol C Tables 4.2.6.8 and 6.1.1.4'
S S 0.1246 0.1234 'International Tables Vol C Tables 4.2.6.8 and 6.1.1.4'

loop_
_geom_angle_atom_site_label_1
_geom_angle_atom_site_label_2
_geom_angle_atom_site_label_3
_geom_angle_site_symmetry_1
_geom_angle_site_symmetry_3
_geom_angle
O1 S1 C6 . . 103.11(7)
O2 S1 O1 . . 108.81(7)
O2 S1 O3 . . 119.32(9)
O2 S1 C6 . . 109.18(8)
O3 S1 O1 . . 102.86(8)
O3 S1 C6 . . 112.10(8)
C4 O1 S1 . . 119.05(9)
C11 N1 C16 . . 113.17(14)
C11 N1 C17 . . 115.68(16)
C17 N1 C16 . . 110.26(16)
C7 C6 S1 . . 116.60(13)
C7 C6 C15 . . 122.16(15)
C15 C6 S1 . . 121.22(12)
C6 C7 H7 . . 120.1
C6 C7 C8 . . 119.70(15)
C8 C7 H7 . . 120.1
C7 C8 H8 . . 120.0
C9 C8 C7 . . 120.03(15)
C9 C8 H8 . . 120.0
C8 C9 H9 . . 119.1
C8 C9 C10 . . 121.77(16)
C10 C9 H9 . . 119.1
C9 C10 C11 . . 121.12(15)
C9 C10 C15 . . 119.14(14)
C15 C10 C11 . . 119.69(14)
N1 C11 C10 . . 118.03(15)
C12 C11 N1 . . 123.69(16)
C12 C11 C10 . . 118.28(16)
C11 C12 H12 . . 119.5
C11 C12 C13 . . 121.09(17)
C13 C12 H12 . . 119.5
C12 C13 H13 . . 119.0
C14 C13 C12 . . 122.05(17)
C14 C13 H13 . . 119.0
C13 C14 H14 . . 120.2
C13 C14 C15 . . 119.53(17)
C15 C14 H14 . . 120.2
C10 C15 C6 . . 116.65(14)
C14 C15 C6 . . 124.57(15)
C14 C15 C10 . . 118.77(15)
N1 C16 H16A . . 109.5
N1 C16 H16B . . 109.5
N1 C16 H16C . . 109.5
H16A C16 H16B . . 109.5
H16A C16 H16C . . 109.5
H16B C16 H16C . . 109.5
N1 C17 H17A . . 109.5
N1 C17 H17B . . 109.5
N1 C17 H17C . . 109.5
H17A C17 H17B . . 109.5
H17A C17 H17C . . 109.5
H17B C17 H17C . . 109.5
C3 C4 O1 . . 120.20(13)
C3 C4 C5 . . 122.93(15)
C5 C4 O1 . . 116.74(14)
C4 C3 H3 . . 120.3
C4 C3 C2 . . 119.48(16)
C2 C3 H3 . . 120.3
C3 C2 C3 . 2_656 118.7(2)
C3 C2 C1 2_656 . 120.64(11)
C3 C2 C1 . . 120.65(11)
C4 C5 C4 . 2_656 116.5(2)
C4 C5 H5 . . 121.8
C4 C5 H5 2_656 . 121.8
C2 C1 H1A . . 109.5
C2 C1 H1B . . 109.5
C2 C1 H1C . . 109.5
H1A C1 H1B . . 109.5
H1A C1 H1C . . 109.5
H1B C1 H1C . . 109.5

loop_
_geom_bond_atom_site_label_1
_geom_bond_atom_site_label_2
_geom_bond_site_symmetry_2
_geom_bond_distance
S1 O1 . 1.6006(12)
S1 O2 . 1.4215(14)
S1 O3 . 1.4223(13)
S1 C6 . 1.7552(16)
O1 C4 . 1.4166(17)
N1 C11 . 1.413(2)
N1 C16 . 1.465(2)
N1 C17 . 1.458(2)
C6 C7 . 1.374(2)
C6 C15 . 1.426(2)
C7 H7 . 0.9300
C7 C8 . 1.399(3)
C8 H8 . 0.9300
C8 C9 . 1.357(2)
C9 H9 . 0.9300
C9 C10 . 1.414(2)
C10 C11 . 1.435(2)
C10 C15 . 1.426(2)
C11 C12 . 1.367(3)
C12 H12 . 0.9300
C12 C13 . 1.400(3)
C13 H13 . 0.9300
C13 C14 . 1.352(3)
C14 H14 . 0.9300
C14 C15 . 1.419(2)
C16 H16A . 0.9600
C16 H16B . 0.9600
C16 H16C . 0.9600
C17 H17A . 0.9600
C17 H17B . 0.9600
C17 H17C . 0.9600
C4 C3 . 1.372(2)
C4 C5 . 1.3789(19)
C3 H3 . 0.9300
C3 C2 . 1.395(2)
C2 C3 2_656 1.395(2)
C2 C1 . 1.507(3)
C5 C4 2_656 1.3789(19)
C5 H5 . 0.9300
C1 H1A . 0.9600
C1 H1B . 0.9600
C1 H1C . 0.9600

loop_
_geom_hbond_atom_site_label_D
_geom_hbond_atom_site_label_H
_geom_hbond_atom_site_label_A
_geom_hbond_site_symmetry_A
_geom_hbond_distance_DH
_geom_hbond_distance_HA
_geom_hbond_distance_DA
_geom_hbond_angle_DHA
C14 H14 O3 . 0.93 2.49 3.116(2) 125
C1 H1B O3 3_555 0.96 2.70 3.528(2) 145
C9 H9 O1 6_565 0.93 2.60 3.486(2) 158
C16 H16C O2 3_545 0.96 2.63 3.475(2) 147

loop_
_geom_torsion_atom_site_label_1
_geom_torsion_atom_site_label_2
_geom_torsion_atom_site_label_3
_geom_torsion_atom_site_label_4
_geom_torsion_site_symmetry_4
_geom_torsion
S1 O1 C4 C3 . 72.98(16)
S1 O1 C4 C5 . -111.07(11)
S1 C6 C7 C8 . 178.93(13)
S1 C6 C15 C10 . -172.59(11)
S1 C6 C15 C14 . 8.4(2)
O1 S1 C6 C7 . -121.15(13)
O1 S1 C6 C15 . 57.51(13)
O1 C4 C3 C2 . 176.99(11)
O1 C4 C5 C4 2_656 -176.50(14)
O2 S1 O1 C4 . -53.02(13)
O2 S1 C6 C7 . -5.58(15)
O2 S1 C6 C15 . 173.07(12)
O3 S1 O1 C4 . 179.51(11)
O3 S1 C6 C7 . 128.91(14)
O3 S1 C6 C15 . -52.44(15)
N1 C11 C12 C13 . 175.62(17)
C6 S1 O1 C4 . 62.80(12)
C6 C7 C8 C9 . -4.3(3)
C7 C6 C15 C10 . 6.0(2)
C7 C6 C15 C14 . -172.98(16)
C7 C8 C9 C10 . 1.8(3)
C8 C9 C10 C11 . -177.88(15)
C8 C9 C10 C15 . 4.7(2)
C9 C10 C11 N1 . 11.1(2)
C9 C10 C11 C12 . -168.50(16)
C9 C10 C15 C6 . -8.3(2)
C9 C10 C15 C14 . 170.72(15)
C10 C11 C12 C13 . -4.8(3)
C11 C10 C15 C6 . 174.23(13)
C11 C10 C15 C14 . -6.7(2)
C11 C12 C13 C14 . -1.7(3)
C12 C13 C14 C15 . 4.0(3)
C13 C14 C15 C6 . 179.28(16)
C13 C14 C15 C10 . 0.3(2)
C15 C6 C7 C8 . 0.3(2)
C15 C10 C11 N1 . -171.45(13)
C15 C10 C11 C12 . 8.9(2)
C16 N1 C11 C10 . 68.68(19)
C16 N1 C11 C12 . -111.71(19)
C17 N1 C11 C10 . -162.74(15)
C17 N1 C11 C12 . 16.9(2)
C4 C3 C2 C3 2_656 -0.62(10)
C4 C3 C2 C1 . 179.38(10)
C3 C4 C5 C4 2_656 -0.66(11)
C5 C4 C3 C2 . 1.3(2)

_cod_database_fobs_code 2242996
